data_1515709
loop_
_publ_author_name
'Chen, Yuting'
'Wan, Liang'
'Zhang, Daopeng'
'Bian, Yongzhong'
'Jiang, Jianzhuang'

_publ_section_title
;
 Modulation of the spectroscopic property of Bodipy derivates through
 tuning the molecular configuration.
;
_journal_issue 6
_journal_name_full
'Photochemical &amp; photobiological sciences : Official journal of the European Photochemistry Association and the European Society for Photobiology'
_journal_page_first 1030
_journal_page_last 1038
_journal_paper_doi 10.1039/c1pp00001b
_journal_volume 10
_journal_year 2011
_chemical_formula_moiety 'C17 H16 B F2 N3'
_chemical_formula_sum 'C17 H16 B F2 N3'
_chemical_formula_weight 311.14
_chemical_name_systematic
;
?
;
_space_group_IT_number 14
_symmetry_cell_setting monoclinic
_symmetry_space_group_name_Hall '-P 2yn'
_symmetry_space_group_name_H-M 'P 1 21/n 1'
_atom_sites_solution_hydrogens geom
_atom_sites_solution_primary direct
_atom_sites_solution_secondary difmap
_audit_creation_method SHELXL-97
_cell_angle_alpha 90.000(5)
_cell_angle_beta 103.184(5)
_cell_angle_gamma 90.000(5)
_cell_formula_units_Z 8
_cell_length_a 9.935(5)
_cell_length_b 23.900(5)
_cell_length_c 13.513(5)
_cell_measurement_reflns_used 4653
_cell_measurement_temperature 293(2)
_cell_measurement_theta_max 25.441
_cell_measurement_theta_min 2.277
_cell_volume 3124(2)
_computing_cell_refinement 'Bruker SMART (Siemens, 1996)'
_computing_data_collection 'Bruker SMART (Siemens, 1996)'
_computing_data_reduction 'Bruker SAINT (Siemens, 1996)'
_computing_molecular_graphics 'Bruker SHELXTL (Sheldrick, 1997b)'
_computing_publication_material 'Bruker SHELXTL (Sheldrick, 1997b)'
_computing_structure_refinement 'SHELXL-97 (Sheldrick, 1997a)'
_computing_structure_solution 'SHELXS-97 (Sheldrick, 1997a)'
_diffrn_ambient_temperature 293(2)
_diffrn_measured_fraction_theta_full 0.999
_diffrn_measured_fraction_theta_max 0.999
_diffrn_measurement_device_type 'Bruker SMART 1000 CCD area detector'
_diffrn_measurement_method '\f and \w scans'
_diffrn_radiation_monochromator graphite
_diffrn_radiation_source 'fine-focus sealed tube'
_diffrn_radiation_type MoK\a
_diffrn_radiation_wavelength 0.71069
_diffrn_reflns_av_R_equivalents 0.0252
_diffrn_reflns_av_sigmaI/netI 0.0285
_diffrn_reflns_limit_h_max 11
_diffrn_reflns_limit_h_min -11
_diffrn_reflns_limit_k_max 23
_diffrn_reflns_limit_k_min -28
_diffrn_reflns_limit_l_max 16
_diffrn_reflns_limit_l_min -14
_diffrn_reflns_number 15389
_diffrn_reflns_theta_full 25.01
_diffrn_reflns_theta_max 25.01
_diffrn_reflns_theta_min 1.70
_exptl_absorpt_coefficient_mu 0.096
_exptl_absorpt_correction_T_max 0.983
_exptl_absorpt_correction_T_min 0.975
_exptl_absorpt_correction_type multi-scan
_exptl_absorpt_process_details sadabs
_exptl_crystal_colour black-green
_exptl_crystal_density_diffrn 1.323
_exptl_crystal_density_method 'not measured'
_exptl_crystal_description block
_exptl_crystal_F_000 1296
_exptl_crystal_size_max 0.26
_exptl_crystal_size_mid 0.22
_exptl_crystal_size_min 0.18
_refine_diff_density_max 0.142
_refine_diff_density_min -0.195
_refine_diff_density_rms 0.032
_refine_ls_extinction_method none
_refine_ls_goodness_of_fit_ref 1.008
_refine_ls_hydrogen_treatment mixed
_refine_ls_matrix_type full
_refine_ls_number_parameters 543
_refine_ls_number_reflns 5494
_refine_ls_number_restraints 0
_refine_ls_restrained_S_all 1.008
_refine_ls_R_factor_all 0.0569
_refine_ls_R_factor_gt 0.0391
_refine_ls_shift/su_max 0.001
_refine_ls_shift/su_mean 0.000
_refine_ls_structure_factor_coef Fsqd
_refine_ls_weighting_details 'calc w=1/[\s^2^(Fo^2^)+(0.0510P)^2^+0.5938P] where P=(Fo^2^+2Fc^2^)/3'
_refine_ls_weighting_scheme calc
_refine_ls_wR_factor_gt 0.0944
_refine_ls_wR_factor_ref 0.1063
_reflns_number_gt 4135
_reflns_number_total 5494
_reflns_threshold_expression >2sigma(I)
_cod_data_source_file c1pp00001b.txt
_cod_data_source_block 4
_cod_original_sg_symbol_H-M 'P 21/n'
_cod_database_code 1515709

loop_
_symmetry_equiv_pos_as_xyz
'x, y, z'
'-x+1/2, y+1/2, -z+1/2'
'-x, -y, -z'
'x-1/2, -y-1/2, z-1/2'

loop_
_atom_site_label
_atom_site_type_symbol
_atom_site_fract_x
_atom_site_fract_y
_atom_site_fract_z
_atom_site_U_iso_or_equiv
_atom_site_adp_type
_atom_site_occupancy
_atom_site_symmetry_multiplicity
_atom_site_calc_flag
N1 N 0.23970(14) 0.36326(5) 1.08000(11) 0.0429(3) Uani 1 1 d
C19 C 1.02099(18) 0.22413(7) 0.21064(13) 0.0445(4) Uani 1 1 d
H18 H 0.698(3) 0.4534(10) 0.0106(19) 0.087(8) Uiso 1 1 d
H21 H 0.550(3) 0.4377(10) 0.013(2) 0.100(9) Uiso 1 1 d
H30 H 0.5572(17) 0.2505(7) 0.0522(12) 0.046(5) Uiso 1 1 d
H23A H 0.672(3) -0.0087(11) 0.036(2) 0.105(9) Uiso 1 1 d
H23B H 0.607(3) -0.0058(11) -0.079(2) 0.102(9) Uiso 1 1 d
H22A H 1.256(3) 0.0916(9) 0.3186(18) 0.086(7) Uiso 1 1 d
F2 F 0.32103(12) 0.44495(4) 1.00758(9) 0.0681(3) Uani 1 1 d
C22 C 1.1732(3) 0.08359(10) 0.2671(2) 0.0683(6) Uani 1 1 d
F1 F 0.10564(13) 0.44762(5) 1.03631(9) 0.0743(4) Uani 1 1 d
N5 N 0.97371(14) 0.13502(5) 0.15866(10) 0.0414(3) Uani 1 1 d
F3 F 0.85632(14) 0.05076(5) 0.18632(9) 0.0772(4) Uani 1 1 d
N2 N 0.14370(14) 0.38956(5) 0.89970(11) 0.0445(4) Uani 1 1 d
F4 F 0.97499(13) 0.05036(5) 0.06293(10) 0.0795(4) Uani 1 1 d
C12 C 0.19943(17) 0.23341(6) 0.91414(12) 0.0408(4) Uani 1 1 d
N6 N 0.76363(15) 0.10333(5) 0.03444(10) 0.0444(3) Uani 1 1 d
C28 C 0.80590(17) 0.20295(6) 0.06916(12) 0.0382(4) Uani 1 1 d
C10 C 0.24258(16) 0.30745(6) 1.04980(12) 0.0391(4) Uani 1 1 d
C18 C 0.92685(17) 0.19004(6) 0.14257(12) 0.0383(4) Uani 1 1 d
C29 C 0.76186(17) 0.26178(6) 0.05051(12) 0.0399(4) Uani 1 1 d
C30 C 0.62467(18) 0.27814(7) 0.04465(13) 0.0431(4) Uani 1 1 d
C31 C 0.58500(19) 0.33326(7) 0.03401(14) 0.0473(4) Uani 1 1 d
C9 C 0.14227(17) 0.33280(7) 0.87438(13) 0.0433(4) Uani 1 1 d
C15 C 0.19441(19) 0.12389(7) 0.83656(14) 0.0496(5) Uani 1 1 d
C34 C 0.85607(19) 0.30408(7) 0.04137(13) 0.0445(4) Uani 1 1 d
B2 B 0.8938(2) 0.08269(8) 0.11123(16) 0.0482(5) Uani 1 1 d
C11 C 0.19475(16) 0.29194(6) 0.94755(13) 0.0392(4) Uani 1 1 d
C27 C 0.72609(18) 0.15934(7) 0.01492(13) 0.0428(4) Uani 1 1 d
C21 C 1.09252(19) 0.13538(7) 0.23201(13) 0.0468(4) Uani 1 1 d
C32 C 0.68046(19) 0.37516(7) 0.02814(13) 0.0471(4) Uani 1 1 d
C13 C 0.25070(19) 0.22139(7) 0.82823(13) 0.0457(4) Uani 1 1 d
N8 N 0.6413(3) 0.43075(7) 0.02751(16) 0.0685(5) Uani 1 1 d
C24 C 0.6690(2) 0.07116(7) -0.02851(14) 0.0537(5) Uani 1 1 d
C20 C 1.1227(2) 0.19030(8) 0.26486(14) 0.0501(4) Uani 1 1 d
B1 B 0.2020(2) 0.41341(8) 1.00708(17) 0.0472(5) Uani 1 1 d
C14 C 0.2494(2) 0.16811(7) 0.79088(14) 0.0495(4) Uani 1 1 d
C1 C 0.30356(19) 0.27593(8) 1.13573(14) 0.0477(4) Uani 1 1 d
C33 C 0.81659(19) 0.35947(7) 0.02976(14) 0.0473(4) Uani 1 1 d
C3 C 0.29609(19) 0.36575(7) 1.18161(14) 0.0510(5) Uani 1 1 d
C5 C 0.08551(19) 0.41855(7) 0.81460(15) 0.0534(5) Uani 1 1 d
C17 C 0.15106(19) 0.18861(7) 0.96280(14) 0.0465(4) Uani 1 1 d
C7 C 0.0782(2) 0.32808(8) 0.77049(15) 0.0549(5) Uani 1 1 d
C16 C 0.1480(2) 0.13489(7) 0.92447(15) 0.0520(5) Uani 1 1 d
C26 C 0.6052(2) 0.16009(8) -0.06308(15) 0.0558(5) Uani 1 1 d
C6 C 0.0440(2) 0.38087(8) 0.73357(17) 0.0627(5) Uani 1 1 d
C25 C 0.5695(2) 0.10561(8) -0.08870(17) 0.0639(6) Uani 1 1 d
C2 C 0.3353(2) 0.31201(8) 1.21729(16) 0.0552(5) Uani 1 1 d
C4 C 0.3125(3) 0.41920(11) 1.2399(2) 0.0719(6) Uani 1 1 d
C8 C 0.0708(3) 0.48061(9) 0.8125(2) 0.0748(7) Uani 1 1 d
C23 C 0.6790(3) 0.00879(9) -0.0300(2) 0.0724(7) Uani 1 1 d
N3 N 0.1923(2) 0.07085(7) 0.79595(18) 0.0709(5) Uani 1 1 d
H19 H 1.0131(16) 0.2649(7) 0.2153(12) 0.042(4) Uiso 1 1 d
H31 H 0.490(2) 0.3434(7) 0.0331(13) 0.052(5) Uiso 1 1 d
H34 H 0.9485(19) 0.2943(7) 0.0403(13) 0.049(5) Uiso 1 1 d
H26 H 0.5599(19) 0.1925(8) -0.0926(14) 0.055(5) Uiso 1 1 d
H14 H 0.291(2) 0.1610(7) 0.7348(15) 0.058(5) Uiso 1 1 d
H1 H 0.3168(17) 0.2356(7) 1.1353(12) 0.047(5) Uiso 1 1 d
H20 H 1.202(2) 0.2019(7) 0.3179(14) 0.055(5) Uiso 1 1 d
H33 H 0.885(2) 0.3883(8) 0.0255(13) 0.058(5) Uiso 1 1 d
H17 H 0.1109(19) 0.1956(7) 1.0221(15) 0.055(5) Uiso 1 1 d
H7 H 0.0610(19) 0.2928(8) 0.7334(14) 0.056(5) Uiso 1 1 d
H16 H 0.109(2) 0.1064(8) 0.9582(14) 0.063(6) Uiso 1 1 d
H13 H 0.2887(19) 0.2516(8) 0.7942(14) 0.061(5) Uiso 1 1 d
H6 H -0.002(2) 0.3910(9) 0.6619(17) 0.076(6) Uiso 1 1 d
H10 H 0.141(2) 0.0442(10) 0.8217(17) 0.075(7) Uiso 1 1 d
H4A H 0.354(3) 0.4116(11) 1.310(2) 0.112(9) Uiso 1 1 d
H25 H 0.492(2) 0.0925(8) -0.1391(16) 0.072(6) Uiso 1 1 d
H2 H 0.379(2) 0.3028(8) 1.2871(16) 0.066(6) Uiso 1 1 d
H9 H 0.194(3) 0.0677(10) 0.729(2) 0.103(10) Uiso 1 1 d
H22B H 1.195(3) 0.0638(11) 0.213(2) 0.097(9) Uiso 1 1 d
H8B H 0.040(3) 0.4940(12) 0.747(2) 0.128(11) Uiso 1 1 d
H4C H 0.225(3) 0.4363(11) 1.233(2) 0.113(10) Uiso 1 1 d
H22C H 1.118(3) 0.0584(12) 0.299(2) 0.120(11) Uiso 1 1 d
H23C H 0.766(3) -0.0049(12) -0.042(2) 0.120(11) Uiso 1 1 d
H4B H 0.377(4) 0.4459(13) 1.215(2) 0.134(12) Uiso 1 1 d
H8C H 0.015(4) 0.4945(15) 0.860(3) 0.169(16) Uiso 1 1 d
H8A H 0.155(4) 0.4975(13) 0.842(2) 0.134(12) Uiso 1 1 d

loop_
_atom_site_aniso_label
_atom_site_aniso_U_11
_atom_site_aniso_U_22
_atom_site_aniso_U_33
_atom_site_aniso_U_23
_atom_site_aniso_U_13
_atom_site_aniso_U_12
N1 0.0422(8) 0.0363(8) 0.0517(9) -0.0043(6) 0.0135(7) -0.0011(6)
C19 0.0505(11) 0.0376(10) 0.0476(10) -0.0028(8) 0.0155(8) -0.0020(8)
F2 0.0657(7) 0.0458(6) 0.0849(8) 0.0080(5) 0.0011(6) -0.0189(5)
C22 0.0691(16) 0.0558(14) 0.0702(15) 0.0023(12) -0.0044(13) 0.0160(12)
F1 0.0804(8) 0.0606(7) 0.0805(8) -0.0110(6) 0.0155(7) 0.0311(6)
N5 0.0444(8) 0.0357(8) 0.0442(8) 0.0016(6) 0.0104(6) 0.0043(6)
F3 0.0938(9) 0.0554(7) 0.0727(8) 0.0230(6) -0.0009(7) -0.0229(6)
N2 0.0455(8) 0.0321(7) 0.0553(9) 0.0023(6) 0.0100(7) 0.0007(6)
F4 0.0730(8) 0.0608(7) 0.0978(9) -0.0322(6) 0.0055(7) 0.0207(6)
C12 0.0431(9) 0.0349(9) 0.0463(10) 0.0010(7) 0.0139(7) 0.0013(7)
N6 0.0518(9) 0.0324(7) 0.0483(8) -0.0028(6) 0.0095(7) -0.0004(6)
C28 0.0408(9) 0.0342(8) 0.0429(9) 0.0013(7) 0.0160(7) 0.0010(7)
C10 0.0377(9) 0.0325(8) 0.0493(10) -0.0004(7) 0.0147(7) -0.0020(7)
C18 0.0432(9) 0.0313(8) 0.0434(9) 0.0005(7) 0.0162(7) 0.0019(7)
C29 0.0419(9) 0.0342(9) 0.0450(9) -0.0003(7) 0.0126(7) 0.0002(7)
C30 0.0398(10) 0.0351(9) 0.0557(11) 0.0018(7) 0.0134(8) -0.0023(8)
C31 0.0412(10) 0.0385(10) 0.0632(12) 0.0010(8) 0.0141(9) 0.0040(8)
C9 0.0441(10) 0.0330(9) 0.0535(10) -0.0007(7) 0.0124(8) -0.0001(7)
C15 0.0566(11) 0.0348(9) 0.0538(11) -0.0041(8) 0.0050(9) 0.0075(8)
C34 0.0409(10) 0.0416(10) 0.0521(10) 0.0033(8) 0.0131(8) 0.0005(8)
B2 0.0557(13) 0.0340(10) 0.0530(12) -0.0022(9) 0.0086(10) 0.0024(9)
C11 0.0365(9) 0.0332(9) 0.0510(10) 0.0000(7) 0.0165(7) -0.0014(7)
C27 0.0464(10) 0.0344(9) 0.0476(10) -0.0002(7) 0.0105(8) 0.0025(7)
C21 0.0485(11) 0.0458(10) 0.0464(10) 0.0033(8) 0.0117(8) 0.0036(8)
C32 0.0547(11) 0.0335(9) 0.0526(10) 0.0024(7) 0.0113(8) 0.0007(8)
C13 0.0517(11) 0.0389(10) 0.0489(10) 0.0045(8) 0.0162(8) 0.0026(8)
N8 0.0686(14) 0.0340(9) 0.1042(15) 0.0050(9) 0.0226(12) 0.0037(9)
C24 0.0573(12) 0.0424(10) 0.0579(11) -0.0080(9) 0.0061(9) -0.0038(9)
C20 0.0511(11) 0.0494(11) 0.0468(10) -0.0001(8) 0.0049(9) -0.0037(9)
B1 0.0440(12) 0.0324(10) 0.0644(13) -0.0041(9) 0.0107(10) 0.0014(9)
C14 0.0598(12) 0.0442(10) 0.0461(10) -0.0007(8) 0.0156(9) 0.0095(9)
C1 0.0496(11) 0.0409(10) 0.0537(11) 0.0043(8) 0.0142(8) -0.0015(8)
C33 0.0479(11) 0.0386(10) 0.0563(11) 0.0052(8) 0.0136(8) -0.0072(8)
C3 0.0506(11) 0.0507(11) 0.0524(11) -0.0083(8) 0.0131(9) -0.0045(9)
C5 0.0541(11) 0.0408(10) 0.0629(12) 0.0086(9) 0.0085(9) 0.0028(8)
C17 0.0546(11) 0.0384(10) 0.0501(11) 0.0021(8) 0.0191(9) -0.0010(8)
C7 0.0621(12) 0.0451(11) 0.0545(11) -0.0033(9) 0.0067(9) -0.0003(9)
C16 0.0629(12) 0.0344(10) 0.0590(12) 0.0068(8) 0.0147(10) -0.0028(8)
C26 0.0566(12) 0.0438(11) 0.0613(12) -0.0022(9) 0.0018(10) 0.0068(9)
C6 0.0715(14) 0.0534(12) 0.0568(12) 0.0081(10) 0.0012(10) 0.0061(10)
C25 0.0622(13) 0.0500(12) 0.0685(13) -0.0118(10) -0.0080(11) -0.0017(10)
C2 0.0602(12) 0.0549(12) 0.0488(11) 0.0017(9) 0.0088(9) -0.0043(9)
C4 0.0824(18) 0.0616(14) 0.0675(15) -0.0208(12) 0.0086(14) -0.0002(14)
C8 0.093(2) 0.0416(12) 0.0824(18) 0.0144(12) 0.0049(15) 0.0080(12)
C23 0.0858(18) 0.0399(12) 0.0806(17) -0.0115(11) -0.0035(15) -0.0052(12)
N3 0.0974(15) 0.0374(10) 0.0762(14) -0.0089(9) 0.0167(12) 0.0037(9)

loop_
_atom_type_symbol
_atom_type_description
_atom_type_scat_dispersion_real
_atom_type_scat_dispersion_imag
_atom_type_scat_source
C C 0.0033 0.0016 'International Tables Vol C Tables 4.2.6.8 and 6.1.1.4'
H H 0.0000 0.0000 'International Tables Vol C Tables 4.2.6.8 and 6.1.1.4'
B B 0.0013 0.0007 'International Tables Vol C Tables 4.2.6.8 and 6.1.1.4'
N N 0.0061 0.0033 'International Tables Vol C Tables 4.2.6.8 and 6.1.1.4'
F F 0.0171 0.0103 'International Tables Vol C Tables 4.2.6.8 and 6.1.1.4'

loop_
_geom_angle_atom_site_label_1
_geom_angle_atom_site_label_2
_geom_angle_atom_site_label_3
_geom_angle
C3 N1 C10 107.78(14)
C3 N1 B1 126.48(14)
C10 N1 B1 124.99(14)
C20 C19 C18 107.84(16)
C20 C19 H19 127.8(9)
C18 C19 H19 124.4(9)
C21 C22 H22A 111.8(14)
C21 C22 H22B 111.7(16)
H22A C22 H22B 111(2)
C21 C22 H22C 109.4(18)
H22A C22 H22C 106(2)
H22B C22 H22C 106(2)
C21 N5 C18 108.15(13)
C21 N5 B2 126.07(14)
C18 N5 B2 125.33(14)
C5 N2 C9 108.07(14)
C5 N2 B1 127.26(14)
C9 N2 B1 124.67(14)
C17 C12 C13 117.52(15)
C17 C12 C11 123.00(15)
C13 C12 C11 119.46(14)
C24 N6 C27 107.95(14)
C24 N6 B2 126.60(14)
C27 N6 B2 125.40(14)
C18 C28 C27 119.54(14)
C18 C28 C29 120.08(14)
C27 C28 C29 120.37(14)
N1 C10 C1 107.76(15)
N1 C10 C11 120.96(14)
C1 C10 C11 131.22(15)
N5 C18 C28 121.17(14)
N5 C18 C19 107.13(14)
C28 C18 C19 131.70(15)
C34 C29 C30 116.98(15)
C34 C29 C28 121.58(15)
C30 C29 C28 121.41(14)
C31 C30 C29 121.68(16)
C31 C30 H30 118.7(10)
C29 C30 H30 119.6(10)
C30 C31 C32 120.83(17)
C30 C31 H31 119.7(10)
C32 C31 H31 119.5(10)
N2 C9 C11 121.43(15)
N2 C9 C7 107.39(15)
C11 C9 C7 131.14(16)
N3 C15 C16 122.31(19)
N3 C15 C14 119.4(2)
C16 C15 C14 118.21(16)
C33 C34 C29 121.58(17)
C33 C34 H34 119.0(11)
C29 C34 H34 119.4(10)
F4 B2 F3 108.71(16)
F4 B2 N5 110.44(16)
F3 B2 N5 109.95(15)
F4 B2 N6 110.53(16)
F3 B2 N6 110.13(16)
N5 B2 N6 107.08(14)
C9 C11 C10 119.84(15)
C9 C11 C12 118.51(15)
C10 C11 C12 121.64(14)
N6 C27 C26 107.40(15)
N6 C27 C28 121.03(15)
C26 C27 C28 131.56(16)
N5 C21 C20 109.04(15)
N5 C21 C22 122.79(17)
C20 C21 C22 128.17(18)
N8 C32 C31 119.73(19)
N8 C32 C33 121.81(18)
C31 C32 C33 118.33(16)
C14 C13 C12 121.47(17)
C14 C13 H13 119.1(11)
C12 C13 H13 119.4(11)
C32 N8 H18 114.2(17)
C32 N8 H21 116.6(16)
H18 N8 H21 121(2)
N6 C24 C25 109.20(16)
N6 C24 C23 122.44(18)
C25 C24 C23 128.34(19)
C19 C20 C21 107.84(17)
C19 C20 H20 126.7(10)
C21 C20 H20 125.5(10)
F1 B1 F2 108.59(15)
F1 B1 N1 111.09(16)
F2 B1 N1 109.48(15)
F1 B1 N2 110.54(15)
F2 B1 N2 109.79(16)
N1 B1 N2 107.34(14)
C13 C14 C15 120.87(19)
C13 C14 H14 119.3(11)
C15 C14 H14 119.8(11)
C2 C1 C10 107.65(17)
C2 C1 H1 128.1(10)
C10 C1 H1 124.2(10)
C34 C33 C32 120.52(16)
C34 C33 H33 119.8(11)
C32 C33 H33 119.6(11)
N1 C3 C2 109.05(15)
N1 C3 C4 122.76(18)
C2 C3 C4 128.17(19)
N2 C5 C6 109.05(16)
N2 C5 C8 123.15(19)
C6 C5 C8 127.80(19)
C16 C17 C12 121.05(18)
C16 C17 H17 118.9(10)
C12 C17 H17 119.9(10)
C6 C7 C9 107.90(17)
C6 C7 H7 127.5(11)
C9 C7 H7 124.6(11)
C17 C16 C15 120.75(17)
C17 C16 H16 117.5(12)
C15 C16 H16 121.6(12)
C25 C26 C27 107.73(17)
C25 C26 H26 127.2(11)
C27 C26 H26 125.0(11)
C7 C6 C5 107.58(18)
C7 C6 H6 126.4(12)
C5 C6 H6 126.0(12)
C26 C25 C24 107.70(18)
C26 C25 H25 127.5(12)
C24 C25 H25 124.8(12)
C1 C2 C3 107.74(17)
C1 C2 H2 127.2(12)
C3 C2 H2 125.0(11)
C3 C4 H4A 109.3(16)
C3 C4 H4C 109.6(17)
H4A C4 H4C 110(2)
C3 C4 H4B 111.2(18)
H4A C4 H4B 107(2)
H4C C4 H4B 109(2)
C5 C8 H8B 111.8(19)
C5 C8 H8C 113(2)
H8B C8 H8C 113(3)
C5 C8 H8A 110(2)
H8B C8 H8A 109(3)
H8C C8 H8A 99(3)
C24 C23 H23A 112.5(15)
C24 C23 H23B 110.0(16)
H23A C23 H23B 106(2)
C24 C23 H23C 113.6(17)
H23A C23 H23C 105(2)
H23B C23 H23C 109(2)
C15 N3 H10 116.1(14)
C15 N3 H9 117.9(16)
H10 N3 H9 117(2)

loop_
_geom_bond_atom_site_label_1
_geom_bond_atom_site_label_2
_geom_bond_distance
N1 C3 1.361(2)
N1 C10 1.397(2)
N1 B1 1.543(2)
C19 C20 1.369(3)
C19 C18 1.412(2)
C19 H19 0.981(16)
F2 B1 1.401(2)
C22 C21 1.492(3)
C22 H22A 0.97(2)
C22 H22B 0.94(3)
C22 H22C 0.98(3)
F1 B1 1.383(2)
N5 C21 1.357(2)
N5 C18 1.3953(19)
N5 B2 1.540(2)
F3 B2 1.387(2)
N2 C5 1.354(2)
N2 C9 1.398(2)
N2 B1 1.544(3)
F4 B2 1.383(2)
C12 C17 1.398(2)
C12 C13 1.400(2)
C12 C11 1.474(2)
N6 C24 1.354(2)
N6 C27 1.399(2)
N6 B2 1.543(3)
C28 C18 1.407(2)
C28 C27 1.410(2)
C28 C29 1.477(2)
C10 C1 1.401(2)
C10 C11 1.404(2)
C29 C34 1.402(2)
C29 C30 1.403(2)
C30 C31 1.373(2)
C30 H30 0.964(17)
C31 C32 1.394(2)
C31 H31 0.972(19)
C9 C11 1.403(2)
C9 C7 1.408(3)
C15 N3 1.380(2)
C15 C16 1.394(3)
C15 C14 1.396(3)
C34 C33 1.379(2)
C34 H34 0.950(19)
C27 C26 1.406(3)
C21 C20 1.396(2)
C32 N8 1.384(2)
C32 C33 1.399(3)
C13 C14 1.369(2)
C13 H13 0.977(19)
N8 H18 0.85(3)
N8 H21 0.90(3)
C24 C25 1.397(3)
C24 C23 1.494(3)
C20 H20 0.975(19)
C14 H14 0.96(2)
C1 C2 1.378(3)
C1 H1 0.973(17)
C33 H33 0.982(19)
C3 C2 1.396(3)
C3 C4 1.490(3)
C5 C6 1.405(3)
C5 C8 1.490(3)
C17 C16 1.382(2)
C17 H17 0.99(2)
C7 C6 1.371(3)
C7 H7 0.977(19)
C16 H16 0.95(2)
C26 C25 1.373(3)
C26 H26 0.939(18)
C6 H6 1.00(2)
C25 H25 0.96(2)
C2 H2 0.97(2)
C4 H4A 0.96(3)
C4 H4C 0.94(3)
C4 H4B 1.02(3)
C8 H8B 0.93(3)
C8 H8C 1.00(4)
C8 H8A 0.94(3)
C23 H23A 1.01(3)
C23 H23B 0.92(3)
C23 H23C 0.97(3)
N3 H10 0.93(2)
N3 H9 0.91(3)
